data_2007345
loop_
_publ_author_name
'Sassmannshausen, Markus'
'Lutz, Heinz Dieter'

_publ_section_title
;
 Caesium Nickel(II) Trichloride, CsNiCl~3~, and Tricaesium Nickel(II)
 Pentachloride, Cs~3~NiCl~5~
;
_journal_issue 6
_journal_name_full 'Acta Crystallographica Section C'
_journal_page_first 704
_journal_page_last 706
_journal_paper_doi 10.1107/S0108270197019598
_journal_volume 54
_journal_year 1998
_chemical_formula_moiety 'Cs3 Ni Cl5 '
_chemical_formula_sum 'Cl5 Cs3 Ni'
_chemical_formula_weight 634.69
_chemical_name_common 'Caesium nickel chloride'
_chemical_name_systematic 'Tricaesium nickel(II) chloride'
_space_group_IT_number 140
_symmetry_cell_setting tetragonal
_symmetry_space_group_name_Hall '-I 4 2c'
_symmetry_space_group_name_H-M 'I 4/m c m'
_audit_creation_method SHELXL
_cell_angle_alpha 90.00
_cell_angle_beta 90.00
_cell_angle_gamma 90.00
_cell_formula_units_Z 4
_cell_length_a 9.224(2)
_cell_length_b 9.224(2)
_cell_length_c 14.551(8)
_cell_measurement_reflns_used 16
_cell_measurement_temperature 293(2)
_cell_measurement_theta_max 28.5
_cell_measurement_theta_min 11.2
_cell_volume 1238.0(8)
_computing_cell_refinement 'LSUCR (Evans et al., 1963)'
_computing_data_collection 'CAD-4 Software (Enraf Nonius, 1989)'
_computing_data_reduction 'NRCVAX (Gabe et al., 1989)'
_computing_molecular_graphics 'ATOMS (Dowty, 1995)'
_computing_publication_material SHELXL93
_computing_structure_refinement 'SHELXL93 (Sheldrick, 1993)'
_computing_structure_solution 'SHELXS86 (Sheldrick, 1985)'
_diffrn_ambient_temperature 293(2)
_diffrn_measurement_device 'Enraf Nonius CAD4'
_diffrn_measurement_method '\w scans'
_diffrn_radiation_monochromator graphite
_diffrn_radiation_source 'fine-focus sealed tube'
_diffrn_radiation_type MoK\a
_diffrn_radiation_wavelength 0.71069
_diffrn_reflns_av_R_equivalents 0.0743
_diffrn_reflns_av_sigmaI/netI 0.0618
_diffrn_reflns_limit_h_max 16
_diffrn_reflns_limit_h_min 0
_diffrn_reflns_limit_k_max 16
_diffrn_reflns_limit_k_min 0
_diffrn_reflns_limit_l_max 26
_diffrn_reflns_limit_l_min 0
_diffrn_reflns_number 1975
_diffrn_reflns_theta_max 39.86
_diffrn_reflns_theta_min 2.80
_diffrn_standards_decay_% 5.9
_diffrn_standards_interval_time 120
_diffrn_standards_number 3
_exptl_absorpt_coefficient_mu 11.276
_exptl_absorpt_correction_T_max 0.324
_exptl_absorpt_correction_T_min 0.084
_exptl_absorpt_correction_type '\y scans (North et al., 1968)'
_exptl_crystal_colour turquoise
_exptl_crystal_density_diffrn 3.405
_exptl_crystal_density_meas ?
_exptl_crystal_description plate
_exptl_crystal_F_000 1112
_exptl_crystal_size_max 0.41
_exptl_crystal_size_mid 0.20
_exptl_crystal_size_min 0.10
_refine_diff_density_max 2.169
_refine_diff_density_min -1.475
_refine_ls_extinction_coef 0.0016(3)
_refine_ls_extinction_method 'SHELXL93 (Sheldrick, 1993)'
_refine_ls_goodness_of_fit_all 1.070
_refine_ls_goodness_of_fit_obs 1.156
_refine_ls_hydrogen_treatment none
_refine_ls_matrix_type full
_refine_ls_number_parameters 18
_refine_ls_number_reflns 1055
_refine_ls_number_restraints 0
_refine_ls_restrained_S_all 1.070
_refine_ls_restrained_S_obs 1.156
_refine_ls_R_factor_all 0.0874
_refine_ls_R_factor_obs .0488
_refine_ls_shift/esd_max 0.000
_refine_ls_shift/esd_mean 0.000
_refine_ls_structure_factor_coef Fsqd
_refine_ls_weighting_details 'w = 1/[\s^2^(Fo^2^)+(0.0610P)^2^] where P=(Fo^2^+2Fc^2^)/3'
_refine_ls_weighting_scheme calc
_refine_ls_wR_factor_all 0.1319
_refine_ls_wR_factor_obs .1115
_reflns_number_observed 650
_reflns_number_total 1055
_reflns_observed_criterion >2sigma(I)
_cod_data_source_file jz1253.cif
_cod_data_source_block 2
_cod_depositor_comments
;
The following automatic conversions were performed:

'_exptl_crystal_density_meas' value 'not measured' was changed to '?'
- the value is perceived as not measured.

Automatic conversion script
Id: cif_fix_values 3008 2015-01-20 13:52:24Z robertas 

The following automatic conversions were performed:

'_refine_ls_weighting_scheme' value 'calc w =
1/[\s^2^(Fo^2^)+(0.0610P)^2^] where P=(Fo^2^+2Fc^2^)/3' was changed
to 'calc'. New tag '_refine_ls_weighting_details' was created. The
value of the new tag was set to 'w = 1/[\s^2^(Fo^2^)+(0.0610P)^2^]
where P=(Fo^2^+2Fc^2^)/3'.

Automatic conversion script
Id: cif_fix_values 3143 2015-03-26 13:38:13Z robertas 
;
_cod_database_code 2007345

loop_
_symmetry_equiv_pos_as_xyz
'x, y, z'
'-x, -y, z'
'-y, x, z'
'y, -x, z'
'-x, y, -z+1/2'
'x, -y, -z+1/2'
'y, x, -z+1/2'
'-y, -x, -z+1/2'
'x+1/2, y+1/2, z+1/2'
'-x+1/2, -y+1/2, z+1/2'
'-y+1/2, x+1/2, z+1/2'
'y+1/2, -x+1/2, z+1/2'
'-x+1/2, y+1/2, -z+1'
'x+1/2, -y+1/2, -z+1'
'y+1/2, x+1/2, -z+1'
'-y+1/2, -x+1/2, -z+1'
'-x, -y, -z'
'x, y, -z'
'y, -x, -z'
'-y, x, -z'
'x, -y, z-1/2'
'-x, y, z-1/2'
'-y, -x, z-1/2'
'y, x, z-1/2'
'-x+1/2, -y+1/2, -z+1/2'
'x+1/2, y+1/2, -z+1/2'
'y+1/2, -x+1/2, -z+1/2'
'-y+1/2, x+1/2, -z+1/2'
'x+1/2, -y+1/2, z'
'-x+1/2, y+1/2, z'
'-y+1/2, -x+1/2, z'
'y+1/2, x+1/2, z'

loop_
_atom_site_aniso_label
_atom_site_aniso_U_11
_atom_site_aniso_U_22
_atom_site_aniso_U_33
_atom_site_aniso_U_12
_atom_site_aniso_U_13
_atom_site_aniso_U_23
Cs1 .0419(3) .0419(3) .0374(4) .000 .000 .000
Cs2 .0251(2) .0251(2) .0391(3) -.0012(2) .000 .000
Ni .0290(5) .0290(5) .0215(5) .000 .000 .000
Cl1 .0273(8) .0273(8) .0458(13) .000 .000 .000
Cl2 .0432(6) .0432(6) .0424(7) -.0111(7) .0064(5) .0064(5)

loop_
_atom_site_label
_atom_site_fract_x
_atom_site_fract_y
_atom_site_fract_z
_atom_site_U_iso_or_equiv
_atom_site_thermal_displace_type
_atom_site_calc_flag
_atom_site_refinement_flags
_atom_site_occupancy
_atom_site_disorder_group
_atom_site_type_symbol
Cs1 .0000 .0000 .2500 .0404(2) Uani d S 1 . Cs
Cs2 .16643(4) .66643(4) .0000 .0298(2) Uani d S 1 . Cs
Ni .0000 .5000 .2500 .0265(3) Uani d S 1 . Ni
Cl1 .0000 .0000 .0000 .0335(6) Uani d S 1 . Cl
Cl2 .1374(2) .6374(2) .65716(12) .0429(4) Uani d S 1 . Cl

loop_
_atom_type_symbol
_atom_type_description
_atom_type_scat_dispersion_real
_atom_type_scat_dispersion_imag
_atom_type_scat_source
Cl Cl 0.1484 0.1585 'International Tables Vol C Tables 4.2.6.8 and 6.1.1.4'
Ni Ni 0.3393 1.1124 'International Tables Vol C Tables 4.2.6.8 and 6.1.1.4'
Cs Cs -0.3680 2.1192 'International Tables Vol C Tables 4.2.6.8 and 6.1.1.4'

loop_
_geom_angle_atom_site_label_1
_geom_angle_atom_site_label_2
_geom_angle_atom_site_label_3
_geom_angle_site_symmetry_1
_geom_angle_site_symmetry_3
_geom_angle
_geom_angle_publ_flag
Cl1 Cs1 Cl1 5 . 180.0 ?
Cl1 Cs1 Cl2 5 20_656 69.31(3) ?
Cl1 Cs1 Cl2 . 20_656 110.69(3) ?
Cl1 Cs1 Cl2 5 11_544 110.69(3) ?
Cl1 Cs1 Cl2 . 11_544 69.31(3) ?
Cl2 Cs1 Cl2 20_656 11_544 134.83(6) ?
Cl1 Cs1 Cl2 5 9_444 110.69(3) ?
Cl1 Cs1 Cl2 . 9_444 69.31(3) ?
Cl2 Cs1 Cl2 20_656 9_444 141.27(6) ?
Cl2 Cs1 Cl2 11_544 9_444 82.83(2) ?
Cl1 Cs1 Cl2 5 12_454 110.69(3) ?
Cl1 Cs1 Cl2 . 12_454 69.31(3) ?
Cl2 Cs1 Cl2 20_656 12_454 62.92(6) ?
Cl2 Cs1 Cl2 11_544 12_454 138.61(5) ?
Cl2 Cs1 Cl2 9_444 12_454 82.83(2) ?
Cl1 Cs1 Cl2 5 19_456 69.31(3) ?
Cl1 Cs1 Cl2 . 19_456 110.69(3) ?
Cl2 Cs1 Cl2 20_656 19_456 138.61(5) ?
Cl2 Cs1 Cl2 11_544 19_456 62.92(6) ?
Cl2 Cs1 Cl2 9_444 19_456 57.97(6) ?
Cl2 Cs1 Cl2 12_454 19_456 134.83(6) ?
Cl1 Cs1 Cl2 5 17_566 69.31(3) ?
Cl1 Cs1 Cl2 . 17_566 110.69(3) ?
Cl2 Cs1 Cl2 20_656 17_566 82.83(2) ?
Cl2 Cs1 Cl2 11_544 17_566 141.27(6) ?
Cl2 Cs1 Cl2 9_444 17_566 62.92(6) ?
Cl2 Cs1 Cl2 12_454 17_566 57.97(6) ?
Cl2 Cs1 Cl2 19_456 17_566 82.83(2) ?
Cl1 Cs1 Cl2 5 18_546 69.31(3) ?
Cl1 Cs1 Cl2 . 18_546 110.69(3) ?
Cl2 Cs1 Cl2 20_656 18_546 82.83(2) ?
Cl2 Cs1 Cl2 11_544 18_546 57.97(6) ?
Cl2 Cs1 Cl2 9_444 18_546 134.83(6) ?
Cl2 Cs1 Cl2 12_454 18_546 141.27(6) ?
Cl2 Cs1 Cl2 19_456 18_546 82.83(2) ?
Cl2 Cs1 Cl2 17_566 18_546 138.61(5) ?
Cl1 Cs1 Cl2 5 10_554 110.69(3) ?
Cl1 Cs1 Cl2 . 10_554 69.31(3) ?
Cl2 Cs1 Cl2 20_656 10_554 57.97(6) ?
Cl2 Cs1 Cl2 11_544 10_554 82.83(2) ?
Cl2 Cs1 Cl2 9_444 10_554 138.61(5) ?
Cl2 Cs1 Cl2 12_454 10_554 82.83(2) ?
Cl2 Cs1 Cl2 19_456 10_554 141.27(6) ?
Cl2 Cs1 Cl2 17_566 10_554 134.83(6) ?
Cl2 Cs1 Cl2 18_546 10_554 62.92(6) ?
Cl1 Cs1 Cs2 5 27_455 43.39(2) ?
Cl1 Cs1 Cs2 . 27_455 136.61(2) ?
Cl2 Cs1 Cs2 20_656 27_455 43.21(3) ?
Cl2 Cs1 Cs2 11_544 27_455 153.66(3) ?
Cl2 Cs1 Cs2 9_444 27_455 108.74(3) ?
Cl2 Cs1 Cs2 12_454 27_455 67.51(4) ?
Cl2 Cs1 Cs2 19_456 27_455 102.43(3) ?
Cl2 Cs1 Cs2 17_566 27_455 46.15(3) ?
Cl2 Cs1 Cs2 18_546 27_455 100.32(3) ?
Cl2 Cs1 Cs2 10_554 27_455 101.09(3) ?
Cl1 Cs1 Cs2 5 19_455 136.61(2) ?
Cl1 Cs1 Cs2 . 19_455 43.39(2) ?
Cl2 Cs1 Cs2 20_656 19_455 153.66(3) ?
Cl2 Cs1 Cs2 11_544 19_455 43.21(3) ?
Cl2 Cs1 Cs2 9_444 19_455 46.15(3) ?
Cl2 Cs1 Cs2 12_454 19_455 102.43(3) ?
Cl2 Cs1 Cs2 19_456 19_455 67.51(4) ?
Cl2 Cs1 Cs2 17_566 19_455 108.74(3) ?
Cl2 Cs1 Cs2 18_546 19_455 101.09(3) ?
Cl2 Cs1 Cs2 10_554 19_455 100.32(3) ?
Cs2 Cs1 Cs2 27_455 19_455 154.842(15) ?
Cl2 Cs2 Cl2 10_564 25_565 83.58(8) ?
Cl2 Cs2 Cl1 10_564 1_565 76.327(12) ?
Cl2 Cs2 Cl1 25_565 1_565 76.327(12) ?
Cl2 Cs2 Cl1 10_564 13_554 76.327(12) ?
Cl2 Cs2 Cl1 25_565 13_554 76.327(12) ?
Cl1 Cs2 Cl1 1_565 13_554 143.03(2) ?
Cl2 Cs2 Cl2 10_564 28 150.04(3) ?
Cl2 Cs2 Cl2 25_565 28 91.49(6) ?
Cl1 Cs2 Cl2 1_565 28 73.80(3) ?
Cl1 Cs2 Cl2 13_554 28 131.19(3) ?
Cl2 Cs2 Cl2 10_564 27_455 150.04(3) ?
Cl2 Cs2 Cl2 25_565 27_455 91.49(6) ?
Cl1 Cs2 Cl2 1_565 27_455 131.19(3) ?
Cl1 Cs2 Cl2 13_554 27_455 73.80(3) ?
Cl2 Cs2 Cl2 28 27_455 59.24(6) ?
Cl2 Cs2 Cl2 10_564 12_454 91.49(6) ?
Cl2 Cs2 Cl2 25_565 12_454 150.04(3) ?
Cl1 Cs2 Cl2 1_565 12_454 131.19(3) ?
Cl1 Cs2 Cl2 13_554 12_454 73.80(3) ?
Cl2 Cs2 Cl2 28 12_454 106.47(5) ?
Cl2 Cs2 Cl2 27_455 12_454 78.17(6) ?
Cl2 Cs2 Cl2 10_564 11_554 91.49(6) ?
Cl2 Cs2 Cl2 25_565 11_554 150.04(3) ?
Cl1 Cs2 Cl2 1_565 11_554 73.80(3) ?
Cl1 Cs2 Cl2 13_554 11_554 131.19(3) ?
Cl2 Cs2 Cl2 28 11_554 78.17(6) ?
Cl2 Cs2 Cl2 27_455 11_554 106.47(5) ?
Cl2 Cs2 Cl2 12_454 11_554 59.24(6) ?
Cl2 Cs2 Ni 10_564 17_565 162.62(4) ?
Cl2 Cs2 Ni 25_565 17_565 79.04(5) ?
Cl1 Cs2 Ni 1_565 17_565 99.351(5) ?
Cl1 Cs2 Ni 13_554 17_565 99.351(5) ?
Cl2 Cs2 Ni 28 17_565 32.00(3) ?
Cl2 Cs2 Ni 27_455 17_565 32.00(3) ?
Cl2 Cs2 Ni 12_454 17_565 103.57(4) ?
Cl2 Cs2 Ni 11_554 17_565 103.57(4) ?
Cl2 Cs2 Ni 10_564 . 79.04(5) ?
Cl2 Cs2 Ni 25_565 . 162.62(4) ?
Cl1 Cs2 Ni 1_565 . 99.351(5) ?
Cl1 Cs2 Ni 13_554 . 99.351(5) ?
Cl2 Cs2 Ni 28 . 103.57(4) ?
Cl2 Cs2 Ni 27_455 . 103.57(4) ?
Cl2 Cs2 Ni 12_454 . 32.00(3) ?
Cl2 Cs2 Ni 11_554 . 32.00(3) ?
Ni Cs2 Ni 17_565 . 118.34(3) ?
Cl2 Cs2 Cs2 10_564 17_565 138.21(4) ?
Cl2 Cs2 Cs2 25_565 17_565 138.21(4) ?
Cl1 Cs2 Cs2 1_565 17_565 108.484(9) ?
Cl1 Cs2 Cs2 13_554 17_565 108.484(9) ?
Cl2 Cs2 Cs2 28 17_565 53.24(2) ?
Cl2 Cs2 Cs2 27_455 17_565 53.24(2) ?
Cl2 Cs2 Cs2 12_454 17_565 53.24(2) ?
Cl2 Cs2 Cs2 11_554 17_565 53.24(2) ?
Ni Cs2 Cs2 17_565 17_565 59.17(2) ?
Ni Cs2 Cs2 . 17_565 59.17(2) ?
Cl2 Cs2 Cs2 10_564 3_665 48.15(3) ?
Cl2 Cs2 Cs2 25_565 3_665 48.15(3) ?
Cl1 Cs2 Cs2 1_565 3_665 45.0 ?
Cl1 Cs2 Cs2 13_554 3_665 98.03(2) ?
Cl2 Cs2 Cs2 28 3_665 108.35(2) ?
Cl2 Cs2 Cs2 27_455 3_665 139.13(3) ?
Cl2 Cs2 Cs2 12_454 3_665 139.13(3) ?
Cl2 Cs2 Cs2 11_554 3_665 108.35(2) ?
Ni Cs2 Cs2 17_565 3_665 117.295(13) ?
Ni Cs2 Cs2 . 3_665 117.295(13) ?
Cs2 Cs2 Cs2 17_565 3_665 153.484(9) ?
Cl2 Ni Cl2 18_556 12_454 111.23(6) yes
Cl2 Ni Cl2 18_556 11_554 111.23(6) ?
Cl2 Ni Cl2 12_454 11_554 106.01(11) yes
Cl2 Ni Cl2 18_556 17_566 106.01(11) ?
Cl2 Ni Cl2 12_454 17_566 111.23(6) ?
Cl2 Ni Cl2 11_554 17_566 111.23(6) ?
Cl2 Ni Cs2 18_556 17_565 157.83(5) ?
Cl2 Ni Cs2 12_454 17_565 58.89(5) ?
Cl2 Ni Cs2 11_554 17_565 58.89(5) ?
Cl2 Ni Cs2 17_566 17_565 96.17(6) ?
Cl2 Ni Cs2 18_556 27_455 58.89(5) ?
Cl2 Ni Cs2 12_454 27_455 96.17(6) ?
Cl2 Ni Cs2 11_554 27_455 157.83(5) ?
Cl2 Ni Cs2 17_566 27_455 58.89(5) ?
Cs2 Ni Cs2 17_565 27_455 137.51(2) ?
Cl2 Ni Cs2 18_556 11 58.89(5) ?
Cl2 Ni Cs2 12_454 11 157.83(5) ?
Cl2 Ni Cs2 11_554 11 96.17(6) ?
Cl2 Ni Cs2 17_566 11 58.89(5) ?
Cs2 Ni Cs2 17_565 11 137.51(2) ?
Cs2 Ni Cs2 27_455 11 61.66(3) ?
Cl2 Ni Cs2 18_556 . 96.17(6) ?
Cl2 Ni Cs2 12_454 . 58.89(5) ?
Cl2 Ni Cs2 11_554 . 58.89(5) ?
Cl2 Ni Cs2 17_566 . 157.83(5) ?
Cs2 Ni Cs2 17_565 . 61.66(3) ?
Cs2 Ni Cs2 27_455 . 137.51(2) ?
Cs2 Ni Cs2 11 . 137.51(2) ?
Cs2 Cl1 Cs2 19_455 3_655 180.0 ?
Cs2 Cl1 Cs2 19_455 17_565 90.0 ?
Cs2 Cl1 Cs2 3_655 17_565 90.0 ?
Cs2 Cl1 Cs2 19_455 1_545 90.0 ?
Cs2 Cl1 Cs2 3_655 1_545 90.0 ?
Cs2 Cl1 Cs2 17_565 1_545 180.0 ?
Cs2 Cl1 Cs1 19_455 . 90.0 ?
Cs2 Cl1 Cs1 3_655 . 90.0 ?
Cs2 Cl1 Cs1 17_565 . 90.0 ?
Cs2 Cl1 Cs1 1_545 . 90.0 ?
Cs2 Cl1 Cs1 19_455 17 90.0 ?
Cs2 Cl1 Cs1 3_655 17 90.0 ?
Cs2 Cl1 Cs1 17_565 17 90.0 ?
Cs2 Cl1 Cs1 1_545 17 90.0 ?
Cs1 Cl1 Cs1 . 17 180.0 ?
Ni Cl2 Cs2 17_566 25_565 175.21(9) ?
Ni Cl2 Cs2 17_566 11 89.12(6) ?
Cs2 Cl2 Cs2 25_565 11 87.04(5) ?
Ni Cl2 Cs2 17_566 27_455 89.12(6) ?
Cs2 Cl2 Cs2 25_565 27_455 87.04(5) ?
Cs2 Cl2 Cs2 11 27_455 73.53(5) ?
Ni Cl2 Cs1 17_566 17_566 95.40(4) ?
Cs2 Cl2 Cs1 25_565 17_566 87.09(4) ?
Cs2 Cl2 Cs1 11 17_566 84.38(2) ?
Cs2 Cl2 Cs1 27_455 17_566 157.39(5) ?
Ni Cl2 Cs1 17_566 9 95.40(4) ?
Cs2 Cl2 Cs1 25_565 9 87.09(4) ?
Cs2 Cl2 Cs1 11 9 157.39(5) ?
Cs2 Cl2 Cs1 27_455 9 84.38(2) ?
Cs1 Cl2 Cs1 17_566 9 117.08(6) ?

loop_
_geom_bond_atom_site_label_1
_geom_bond_atom_site_label_2
_geom_bond_site_symmetry_2
_geom_bond_distance
_geom_bond_publ_flag
Cs1 Cl1 5 3.638(2) yes
Cs1 Cl1 . 3.638(2) ?
Cs1 Cl2 20_656 3.8231(14) yes
Cs1 Cl2 11_544 3.8231(14) ?
Cs1 Cl2 9_444 3.8231(14) ?
Cs1 Cl2 12_454 3.8231(14) ?
Cs1 Cl2 19_456 3.8231(14) ?
Cs1 Cl2 17_566 3.8231(14) ?
Cs1 Cl2 18_546 3.8231(14) ?
Cs1 Cl2 10_554 3.8231(14) ?
Cs1 Cs2 27_455 5.006(2) ?
Cs1 Cs2 19_455 5.006(2) ?
Cs2 Cl2 10_564 3.431(2) yes
Cs2 Cl2 25_565 3.431(2) ?
Cs2 Cl1 1_565 3.4386(8) yes
Cs2 Cl1 13_554 3.4386(8) ?
Cs2 Cl2 28 3.627(2) yes
Cs2 Cl2 27_455 3.627(2) ?
Cs2 Cl2 12_454 3.627(2) ?
Cs2 Cl2 11_554 3.627(2) ?
Cs2 Ni 17_565 4.236(2) ?
Cs2 Ni . 4.236(2) ?
Cs2 Cs2 17_565 4.3420(15) ?
Cs2 Cs2 3_665 4.8629(11) ?
Ni Cl2 18_556 2.245(2) yes
Ni Cl2 12_454 2.245(2) ?
Ni Cl2 11_554 2.245(2) ?
Ni Cl2 17_566 2.245(2) ?
Ni Cs2 17_565 4.236(2) ?
Ni Cs2 27_455 4.236(2) ?
Ni Cs2 11 4.236(2) ?
Cl1 Cs2 19_455 3.4386(8) ?
Cl1 Cs2 3_655 3.4386(8) ?
Cl1 Cs2 17_565 3.4386(8) ?
Cl1 Cs2 1_545 3.4386(8) ?
Cl1 Cs1 17 3.638(2) ?
Cl2 Ni 17_566 2.245(2) ?
Cl2 Cs2 25_565 3.431(2) ?
Cl2 Cs2 11 3.627(2) ?
Cl2 Cs2 27_455 3.627(2) ?
Cl2 Cs1 17_566 3.8231(14) ?
Cl2 Cs1 9 3.8231(14) ?
